data_7025154
loop_
_publ_author_name
'Talarico, Anna Maria'
'Aiello, Iolinda'
'Bellusci, Anna'
'Crispini, Alessandra'
'Ghedini, Mauro'
'Godbert, Nicolas'
'Pugliese, Teresa'
'Szerb, Elisabeta'

_publ_section_title
;
 Highly luminescent bis-cyclometalated iridium(III) ethylenediamine
 complex: synthesis and correlation between the solid state polymorphism
 and the photophysical properties.
;
_journal_issue 7
_journal_name_full 'Dalton transactions (Cambridge, England : 2003)'
_journal_page_first 1709
_journal_page_last 1712
_journal_paper_doi 10.1039/b925471b
_journal_volume 39
_journal_year 2010
_chemical_formula_moiety 'C24 H24 Ir N4, C3 H6 O, Cl O4'
_chemical_formula_sum 'C27 H30 Cl Ir N4 O5'
_chemical_formula_weight 718.20
_space_group_IT_number 2
_symmetry_cell_setting triclinic
_symmetry_space_group_name_Hall '-P 1'
_symmetry_space_group_name_H-M 'P -1'
_atom_sites_solution_hydrogens geom
_atom_sites_solution_primary direct
_atom_sites_solution_secondary difmap
_audit_creation_method SHELXL-97
_cell_angle_alpha 85.174(4)
_cell_angle_beta 77.803(4)
_cell_angle_gamma 82.635(4)
_cell_formula_units_Z 2
_cell_length_a 7.8556(7)
_cell_length_b 10.6295(10)
_cell_length_c 17.2840(16)
_cell_measurement_reflns_used 9348
_cell_measurement_temperature 298(2)
_cell_measurement_theta_max 28.28
_cell_measurement_theta_min 1.21
_cell_volume 1396.6(2)
_computing_cell_refinement 'Bruker SMART'
_computing_data_collection 'Bruker SMART'
_computing_data_reduction 'Bruker SAINT'
_computing_molecular_graphics 'Bruker SHELXTL'
_computing_publication_material 'Bruker SHELXTL'
_computing_structure_refinement 'Bruker SHELXTL'
_computing_structure_solution 'Bruker SHELXTL'
_diffrn_ambient_temperature 298(2)
_diffrn_measured_fraction_theta_full 0.991
_diffrn_measured_fraction_theta_max 0.991
_diffrn_measurement_device_type 'CCD area detector'
_diffrn_measurement_method 'phi and omega scans'
_diffrn_radiation_monochromator graphite
_diffrn_radiation_source 'sealed tube'
_diffrn_radiation_type MoK\a
_diffrn_radiation_wavelength 0.71073
_diffrn_reflns_av_R_equivalents 0.0310
_diffrn_reflns_av_sigmaI/netI 0.0263
_diffrn_reflns_limit_h_max 9
_diffrn_reflns_limit_h_min -10
_diffrn_reflns_limit_k_max 14
_diffrn_reflns_limit_k_min -14
_diffrn_reflns_limit_l_max 23
_diffrn_reflns_limit_l_min -23
_diffrn_reflns_number 27689
_diffrn_reflns_theta_full 28.28
_diffrn_reflns_theta_max 28.28
_diffrn_reflns_theta_min 1.21
_exptl_absorpt_coefficient_mu 4.919
_exptl_absorpt_correction_T_max 0.6943
_exptl_absorpt_correction_T_min 0.6390
_exptl_absorpt_correction_type sphere
_exptl_absorpt_process_details SADABS
_exptl_crystal_colour orange
_exptl_crystal_density_diffrn 1.708
_exptl_crystal_density_method 'not measured'
_exptl_crystal_description plate
_exptl_crystal_F_000 708
_exptl_crystal_size_max 0.10
_exptl_crystal_size_mid 0.10
_exptl_crystal_size_min 0.08
_refine_diff_density_max 0.788
_refine_diff_density_min -0.687
_refine_diff_density_rms 0.078
_refine_ls_extinction_method none
_refine_ls_goodness_of_fit_ref 1.059
_refine_ls_hydrogen_treatment constr
_refine_ls_matrix_type full
_refine_ls_number_parameters 343
_refine_ls_number_reflns 6870
_refine_ls_number_restraints 0
_refine_ls_restrained_S_all 1.059
_refine_ls_R_factor_all 0.0273
_refine_ls_R_factor_gt 0.0236
_refine_ls_shift/su_max 0.005
_refine_ls_shift/su_mean 0.000
_refine_ls_structure_factor_coef Fsqd
_refine_ls_weighting_details 'calc w=1/[\s^2^(Fo^2^)+(0.0307P)^2^+0.5568P] where P=(Fo^2^+2Fc^2^)/3'
_refine_ls_weighting_scheme calc
_refine_ls_wR_factor_gt 0.0583
_refine_ls_wR_factor_ref 0.0599
_reflns_number_gt 6278
_reflns_number_total 6870
_reflns_threshold_expression >2sigma(I)
_cod_data_source_file b925471b.txt
_cod_data_source_block (1b)
_cod_depositor_comments
;
The following automatic conversions were performed:

'_symmetry_cell_setting' value 'Triclinic' changed to 'triclinic'
according to /home/saulius/struct/CIF-dictionaries/cif_core.dic
dictionary named 'cif_core.dic' version 2.4.2 from 2011-04-26.

Automatic conversion script
Id: cif_fix_values 1891 2012-01-12 08:04:46Z andrius 
;
_cod_original_formula_sum 'C27 H30 N4 O5 Cl Ir'
_cod_database_code 7025154

loop_
_symmetry_equiv_pos_as_xyz
'x, y, z'
'-x, -y, -z'

loop_
_atom_site_label
_atom_site_type_symbol
_atom_site_fract_x
_atom_site_fract_y
_atom_site_fract_z
_atom_site_U_iso_or_equiv
_atom_site_adp_type
_atom_site_occupancy
_atom_site_symmetry_multiplicity
_atom_site_calc_flag
_atom_site_refinement_flags
Ir Ir 0.750874(13) 0.843106(9) 0.729324(6) 0.03756(5) Uani 1 1 d .
Cl1 Cl 0.74250(10) 0.81709(8) 0.41130(5) 0.05226(18) Uani 1 1 d .
O1 O 0.8098(9) 0.8173(12) 0.3367(3) 0.291(6) Uani 1 1 d .
O2 O 0.6746(10) 0.9407(5) 0.4220(6) 0.230(4) Uani 1 1 d .
O3 O 0.6071(7) 0.7488(7) 0.4319(4) 0.211(3) Uani 1 1 d .
O4 O 0.8674(6) 0.7856(5) 0.4582(3) 0.1343(15) Uani 1 1 d .
O5 O 0.7490(8) 0.2104(4) 0.8654(2) 0.145(2) Uani 1 1 d .
N1 N 0.5344(3) 0.9069(3) 0.81138(17) 0.0485(6) Uani 1 1 d .
N2 N 0.9648(3) 0.7547(3) 0.65577(15) 0.0457(6) Uani 1 1 d .
N3 N 0.6765(4) 0.9340(3) 0.62084(17) 0.0565(7) Uani 1 1 d .
H3B H 0.7072 0.8800 0.5815 0.068 Uiso 1 1 calc R
H3C H 0.5598 0.9553 0.6292 0.068 Uiso 1 1 calc R
N4 N 0.8432(4) 1.0304(3) 0.72856(18) 0.0528(7) Uani 1 1 d .
H4B H 0.8123 1.0602 0.7774 0.063 Uiso 1 1 calc R
H4C H 0.9607 1.0240 0.7137 0.063 Uiso 1 1 calc R
C1 C 0.3870(5) 0.9735(4) 0.7943(3) 0.0666(10) Uani 1 1 d .
H1A H 0.3843 0.9985 0.7416 0.080 Uiso 1 1 calc R
C2 C 0.2427(6) 1.0055(5) 0.8509(4) 0.0896(15) Uani 1 1 d .
H2A H 0.1429 1.0511 0.8373 0.107 Uiso 1 1 calc R
C3 C 0.2477(6) 0.9684(5) 0.9292(4) 0.0976(17) Uani 1 1 d .
H3A H 0.1500 0.9880 0.9690 0.117 Uiso 1 1 calc R
C4 C 0.3959(6) 0.9034(5) 0.9479(3) 0.0813(13) Uani 1 1 d .
H4A H 0.4003 0.8798 1.0005 0.098 Uiso 1 1 calc R
C5 C 0.5400(5) 0.8722(3) 0.8884(2) 0.0556(8) Uani 1 1 d .
C6 C 0.7051(5) 0.7994(3) 0.89958(19) 0.0534(8) Uani 1 1 d .
C7 C 0.7432(7) 0.7576(5) 0.9736(2) 0.0799(12) Uani 1 1 d .
H7A H 0.6596 0.7742 1.0194 0.096 Uiso 1 1 calc R
C8 C 0.9030(7) 0.6924(5) 0.9791(3) 0.0868(14) Uani 1 1 d .
H8A H 0.9283 0.6658 1.0285 0.104 Uiso 1 1 calc R
C9 C 1.0248(6) 0.6667(4) 0.9115(3) 0.0784(12) Uani 1 1 d .
H9A H 1.1328 0.6218 0.9152 0.094 Uiso 1 1 calc R
C10 C 0.9892(5) 0.7068(4) 0.8376(2) 0.0585(9) Uani 1 1 d .
H10A H 1.0742 0.6885 0.7924 0.070 Uiso 1 1 calc R
C11 C 0.8288(4) 0.7737(3) 0.82931(18) 0.0433(6) Uani 1 1 d .
C12 C 1.1223(5) 0.7992(4) 0.6316(2) 0.0602(9) Uani 1 1 d .
H12A H 1.1358 0.8785 0.6470 0.072 Uiso 1 1 calc R
C13 C 1.2626(5) 0.7332(5) 0.5856(2) 0.0730(12) Uani 1 1 d .
H13A H 1.3689 0.7671 0.5705 0.088 Uiso 1 1 calc R
C14 C 1.2449(6) 0.6167(5) 0.5620(2) 0.0800(13) Uani 1 1 d .
H14A H 1.3389 0.5703 0.5307 0.096 Uiso 1 1 calc R
C15 C 1.0863(6) 0.5695(4) 0.5854(2) 0.0708(11) Uani 1 1 d .
H15A H 1.0727 0.4904 0.5697 0.085 Uiso 1 1 calc R
C16 C 0.9446(4) 0.6394(3) 0.63268(18) 0.0504(8) Uani 1 1 d .
C17 C 0.7710(5) 0.5989(3) 0.66387(19) 0.0502(7) Uani 1 1 d .
C18 C 0.7195(7) 0.4863(4) 0.6443(3) 0.0750(12) Uani 1 1 d .
H18A H 0.7962 0.4341 0.6087 0.090 Uiso 1 1 calc R
C19 C 0.5559(6) 0.4531(4) 0.6777(3) 0.0828(13) Uani 1 1 d .
H19A H 0.5205 0.3791 0.6643 0.099 Uiso 1 1 calc R
C20 C 0.4448(6) 0.5295(4) 0.7311(3) 0.0775(12) Uani 1 1 d .
H20A H 0.3347 0.5057 0.7544 0.093 Uiso 1 1 calc R
C21 C 0.4931(5) 0.6419(3) 0.7512(2) 0.0606(9) Uani 1 1 d .
H21A H 0.4155 0.6920 0.7877 0.073 Uiso 1 1 calc R
C22 C 0.6575(4) 0.6802(3) 0.71696(19) 0.0448(7) Uani 1 1 d .
C23 C 0.7676(6) 1.0486(4) 0.5985(2) 0.0706(10) Uani 1 1 d .
H23A H 0.7112 1.1038 0.5614 0.085 Uiso 1 1 calc R
H23B H 0.8884 1.0248 0.5729 0.085 Uiso 1 1 calc R
C24 C 0.7615(6) 1.1175(4) 0.6717(3) 0.0705(11) Uani 1 1 d .
H24A H 0.8244 1.1917 0.6578 0.085 Uiso 1 1 calc R
H24B H 0.6409 1.1456 0.6956 0.085 Uiso 1 1 calc R
C25 C 0.7853(8) 0.3184(5) 0.8611(2) 0.0924(16) Uani 1 1 d .
C26 C 0.9429(9) 0.3586(6) 0.8080(3) 0.1127(19) Uani 1 1 d .
H26A H 1.0088 0.2869 0.7811 0.169 Uiso 1 1 calc R
H26B H 1.0137 0.3926 0.8384 0.169 Uiso 1 1 calc R
H26C H 0.9096 0.4227 0.7697 0.169 Uiso 1 1 calc R
C27 C 0.6699(9) 0.4170(5) 0.9096(4) 0.121(2) Uani 1 1 d .
H27A H 0.5732 0.3795 0.9429 0.181 Uiso 1 1 calc R
H27B H 0.6264 0.4835 0.8753 0.181 Uiso 1 1 calc R
H27C H 0.7355 0.4517 0.9420 0.181 Uiso 1 1 calc R

loop_
_atom_site_aniso_label
_atom_site_aniso_U_11
_atom_site_aniso_U_22
_atom_site_aniso_U_33
_atom_site_aniso_U_23
_atom_site_aniso_U_13
_atom_site_aniso_U_12
Ir 0.03975(7) 0.03470(7) 0.03813(7) -0.00233(4) -0.00921(5) -0.00155(4)
Cl1 0.0482(4) 0.0536(5) 0.0543(4) -0.0035(4) -0.0081(3) -0.0066(3)
O1 0.175(6) 0.615(19) 0.072(3) -0.045(6) -0.003(3) -0.024(8)
O2 0.266(7) 0.087(3) 0.400(11) -0.052(5) -0.232(8) 0.037(4)
O3 0.138(4) 0.217(7) 0.286(8) 0.051(6) -0.034(5) -0.104(5)
O4 0.116(3) 0.155(4) 0.142(4) 0.019(3) -0.073(3) 0.007(3)
O5 0.276(6) 0.073(2) 0.071(2) -0.0134(19) 0.017(3) -0.041(3)
N1 0.0412(13) 0.0461(15) 0.0564(16) -0.0104(12) -0.0051(12) -0.0016(11)
N2 0.0464(14) 0.0492(15) 0.0391(13) -0.0026(11) -0.0083(11) 0.0026(11)
N3 0.0646(18) 0.0535(17) 0.0542(16) 0.0032(13) -0.0221(14) -0.0043(14)
N4 0.0542(16) 0.0431(15) 0.0605(17) -0.0057(13) -0.0081(13) -0.0069(12)
C1 0.0480(19) 0.064(2) 0.084(3) -0.011(2) -0.0117(18) 0.0073(16)
C2 0.049(2) 0.090(3) 0.123(4) -0.032(3) -0.004(2) 0.011(2)
C3 0.066(3) 0.098(4) 0.111(4) -0.030(3) 0.029(3) -0.005(3)
C4 0.075(3) 0.087(3) 0.070(3) -0.018(2) 0.018(2) -0.013(2)
C5 0.060(2) 0.053(2) 0.0502(18) -0.0112(15) 0.0033(15) -0.0132(15)
C6 0.066(2) 0.0508(19) 0.0433(16) -0.0043(14) -0.0090(15) -0.0091(16)
C7 0.108(4) 0.089(3) 0.0436(19) -0.002(2) -0.012(2) -0.020(3)
C8 0.118(4) 0.095(4) 0.056(2) 0.008(2) -0.043(3) -0.010(3)
C9 0.082(3) 0.080(3) 0.081(3) 0.009(2) -0.044(2) -0.004(2)
C10 0.058(2) 0.059(2) 0.061(2) 0.0016(17) -0.0218(17) -0.0032(16)
C11 0.0517(17) 0.0376(16) 0.0430(15) -0.0014(12) -0.0130(13) -0.0094(13)
C12 0.0534(19) 0.068(2) 0.0544(19) 0.0011(17) -0.0043(16) -0.0044(17)
C13 0.057(2) 0.097(3) 0.056(2) -0.002(2) -0.0002(17) 0.007(2)
C14 0.071(3) 0.100(3) 0.057(2) -0.016(2) -0.0040(19) 0.029(2)
C15 0.081(3) 0.065(2) 0.064(2) -0.0230(19) -0.018(2) 0.020(2)
C16 0.0586(19) 0.0498(18) 0.0423(15) -0.0054(14) -0.0181(14) 0.0100(15)
C17 0.065(2) 0.0386(16) 0.0517(17) -0.0038(14) -0.0279(16) 0.0029(14)
C18 0.101(3) 0.044(2) 0.092(3) -0.018(2) -0.048(3) 0.005(2)
C19 0.090(3) 0.043(2) 0.132(4) -0.009(2) -0.056(3) -0.010(2)
C20 0.061(2) 0.056(2) 0.124(4) 0.010(2) -0.036(2) -0.0177(19)
C21 0.0526(19) 0.048(2) 0.084(3) -0.0018(18) -0.0193(18) -0.0085(15)
C22 0.0520(17) 0.0368(15) 0.0504(17) 0.0012(13) -0.0235(14) -0.0042(13)
C23 0.079(3) 0.063(2) 0.068(2) 0.022(2) -0.020(2) -0.010(2)
C24 0.072(2) 0.0407(19) 0.095(3) 0.013(2) -0.017(2) -0.0055(17)
C25 0.170(5) 0.061(3) 0.050(2) 0.001(2) -0.033(3) -0.012(3)
C26 0.178(6) 0.090(4) 0.068(3) 0.003(3) -0.026(4) -0.014(4)
C27 0.146(5) 0.080(4) 0.138(5) -0.027(4) -0.035(4) 0.004(4)

loop_
_atom_type_symbol
_atom_type_description
_atom_type_scat_dispersion_real
_atom_type_scat_dispersion_imag
_atom_type_scat_source
C C 0.0033 0.0016 'International Tables Vol C Tables 4.2.6.8 and 6.1.1.4'
H H 0.0000 0.0000 'International Tables Vol C Tables 4.2.6.8 and 6.1.1.4'
N N 0.0061 0.0033 'International Tables Vol C Tables 4.2.6.8 and 6.1.1.4'
O O 0.0106 0.0060 'International Tables Vol C Tables 4.2.6.8 and 6.1.1.4'
Cl Cl 0.1484 0.1585 'International Tables Vol C Tables 4.2.6.8 and 6.1.1.4'
Ir Ir -1.4442 7.9887 'International Tables Vol C Tables 4.2.6.8 and 6.1.1.4'

loop_
_geom_angle_atom_site_label_1
_geom_angle_atom_site_label_2
_geom_angle_atom_site_label_3
_geom_angle
_geom_angle_site_symmetry_1
_geom_angle_site_symmetry_3
C11 Ir C22 92.02(12) . .
C11 Ir N1 80.26(12) . .
C22 Ir N1 93.86(12) . .
C11 Ir N2 94.40(12) . .
C22 Ir N2 80.18(12) . .
N1 Ir N2 171.91(10) . .
C11 Ir N3 174.95(10) . .
C22 Ir N3 93.02(12) . .
N1 Ir N3 99.80(12) . .
N2 Ir N3 86.05(11) . .
C11 Ir N4 95.28(12) . .
C22 Ir N4 172.70(11) . .
N1 Ir N4 87.65(11) . .
N2 Ir N4 98.96(11) . .
N3 Ir N4 79.68(11) . .
O1 Cl1 O3 112.8(5) . .
O1 Cl1 O2 103.4(7) . .
O3 Cl1 O2 106.0(5) . .
O1 Cl1 O4 112.7(4) . 1
O3 Cl1 O4 113.0(4) . 1
O2 Cl1 O4 108.2(3) . 1
O1 Cl1 O4 112.7(4) . .
O3 Cl1 O4 113.0(4) . .
O2 Cl1 O4 108.2(3) . .
O4 Cl1 O4 0.0(5) 1 .
O4 O4 Cl1 0(10) 1 .
C1 N1 C5 118.9(3) . .
C1 N1 Ir 125.3(3) . .
C5 N1 Ir 115.8(2) . .
C12 N2 C16 118.5(3) . .
C12 N2 Ir 125.7(2) . .
C16 N2 Ir 115.7(2) . .
C23 N3 Ir 108.4(2) . .
C24 N4 Ir 107.8(2) . .
N1 C1 C2 122.7(4) . .
C1 C2 C3 118.4(4) . .
C4 C3 C2 119.9(4) . .
C3 C4 C5 119.9(5) . .
N1 C5 C4 120.2(4) . .
N1 C5 C6 114.0(3) . .
C4 C5 C6 125.7(4) . .
C7 C6 C11 120.7(4) . .
C7 C6 C5 124.1(3) . .
C11 C6 C5 115.2(3) . .
C8 C7 C6 120.5(4) . .
C9 C8 C7 119.6(4) . .
C8 C9 C10 120.7(4) . .
C9 C10 C11 121.5(4) . .
C10 C11 C6 116.9(3) . .
C10 C11 Ir 128.3(3) . .
C6 C11 Ir 114.7(2) . .
N2 C12 C13 123.1(4) . .
C12 C13 C14 119.3(4) . .
C13 C14 C15 118.9(4) . .
C14 C15 C16 120.6(4) . .
N2 C16 C15 119.7(3) . .
N2 C16 C17 114.0(3) . .
C15 C16 C17 126.3(3) . .
C18 C17 C22 121.4(4) . .
C18 C17 C16 123.4(3) . .
C22 C17 C16 115.3(3) . .
C19 C18 C17 119.9(4) . .
C20 C19 C18 119.7(4) . .
C19 C20 C21 121.3(4) . .
C20 C21 C22 120.6(4) . .
C21 C22 C17 117.1(3) . .
C21 C22 Ir 128.3(3) . .
C17 C22 Ir 114.6(2) . .
N3 C23 C24 109.2(3) . .
N4 C24 C23 109.0(3) . .
O5 C25 C26 122.1(5) . .
O5 C25 C27 121.0(6) . .
C26 C25 C27 116.9(5) . .

loop_
_geom_bond_atom_site_label_1
_geom_bond_atom_site_label_2
_geom_bond_distance
_geom_bond_site_symmetry_2
Ir C11 2.006(3) .
Ir C22 2.009(3) .
Ir N1 2.052(3) .
Ir N2 2.053(2) .
Ir N3 2.192(3) .
Ir N4 2.202(3) .
Cl1 O1 1.287(5) .
Cl1 O3 1.334(5) .
Cl1 O2 1.366(5) .
Cl1 O4 1.393(4) 1
Cl1 O4 1.393(4) .
O4 O4 0.000(14) 1
O5 C25 1.210(6) .
N1 C1 1.353(4) .
N1 C5 1.359(4) .
N2 C12 1.352(4) .
N2 C16 1.359(4) .
N3 C23 1.474(5) .
N4 C24 1.482(5) .
C1 C2 1.359(6) .
C2 C3 1.385(8) .
C3 C4 1.361(7) .
C4 C5 1.385(5) .
C5 C6 1.463(5) .
C6 C7 1.398(5) .
C6 C11 1.408(5) .
C7 C8 1.372(7) .
C8 C9 1.366(6) .
C9 C10 1.387(5) .
C10 C11 1.394(5) .
C12 C13 1.365(5) .
C13 C14 1.368(7) .
C14 C15 1.371(7) .
C15 C16 1.402(5) .
C16 C17 1.461(5) .
C17 C18 1.400(5) .
C17 C22 1.405(5) .
C18 C19 1.371(7) .
C19 C20 1.369(6) .
C20 C21 1.391(5) .
C21 C22 1.398(5) .
C23 C24 1.503(6) .
C25 C26 1.466(8) .
C25 C27 1.486(7) .

loop_
_geom_hbond_atom_site_label_D
_geom_hbond_atom_site_label_H
_geom_hbond_atom_site_label_A
_geom_hbond_distance_DH
_geom_hbond_distance_HA
_geom_hbond_distance_DA
_geom_hbond_angle_DHA
_geom_hbond_site_symmetry_A
N3 H3B O4 0.90 2.46 3.316(6) 159.7 1
N3 H3C O2 0.90 2.32 3.112(6) 146.3 2_676
N4 H4C O1 0.90 2.59 3.294(10) 135.3 2_776
N4 H4B O5 0.90 2.24 3.076(5) 155.3 1_565

loop_
_geom_torsion_atom_site_label_1
_geom_torsion_atom_site_label_2
_geom_torsion_atom_site_label_3
_geom_torsion_atom_site_label_4
_geom_torsion
_geom_torsion_site_symmetry_4
O1 Cl1 O4 O4 0.0(6) 1
O3 Cl1 O4 O4 0.0(4) 1
O2 Cl1 O4 O4 0.0(6) 1
C11 Ir N1 C1 -178.5(3) .
C22 Ir N1 C1 -87.1(3) .
N2 Ir N1 C1 -129.4(6) .
N3 Ir N1 C1 6.6(3) .
N4 Ir N1 C1 85.7(3) .
C11 Ir N1 C5 -2.1(2) .
C22 Ir N1 C5 89.3(2) .
N2 Ir N1 C5 47.0(7) .
N3 Ir N1 C5 -177.0(2) .
N4 Ir N1 C5 -97.9(2) .
C11 Ir N2 C12 -84.2(3) .
C22 Ir N2 C12 -175.5(3) .
N1 Ir N2 C12 -132.6(6) .
N3 Ir N2 C12 90.7(3) .
N4 Ir N2 C12 11.8(3) .
C11 Ir N2 C16 93.2(2) .
C22 Ir N2 C16 1.9(2) .
N1 Ir N2 C16 44.8(7) .
N3 Ir N2 C16 -91.9(2) .
N4 Ir N2 C16 -170.8(2) .
C11 Ir N3 C23 10.0(13) .
C22 Ir N3 C23 -165.3(3) .
N1 Ir N3 C23 100.2(3) .
N2 Ir N3 C23 -85.4(3) .
N4 Ir N3 C23 14.5(2) .
C11 Ir N4 C24 -165.2(2) .
C22 Ir N4 C24 16.9(9) .
N1 Ir N4 C24 -85.2(2) .
N2 Ir N4 C24 99.5(2) .
N3 Ir N4 C24 15.2(2) .
C5 N1 C1 C2 -1.2(6) .
Ir N1 C1 C2 175.1(3) .
N1 C1 C2 C3 0.2(7) .
C1 C2 C3 C4 1.0(8) .
C2 C3 C4 C5 -1.2(8) .
C1 N1 C5 C4 0.9(5) .
Ir N1 C5 C4 -175.8(3) .
C1 N1 C5 C6 179.4(3) .
Ir N1 C5 C6 2.7(4) .
C3 C4 C5 N1 0.3(6) .
C3 C4 C5 C6 -178.0(4) .
N1 C5 C6 C7 177.6(4) .
C4 C5 C6 C7 -4.0(6) .
N1 C5 C6 C11 -1.9(4) .
C4 C5 C6 C11 176.5(4) .
C11 C6 C7 C8 1.0(6) .
C5 C6 C7 C8 -178.4(4) .
C6 C7 C8 C9 -0.9(8) .
C7 C8 C9 C10 0.6(7) .
C8 C9 C10 C11 -0.3(7) .
C9 C10 C11 C6 0.4(5) .
C9 C10 C11 Ir 178.8(3) .
C7 C6 C11 C10 -0.7(5) .
C5 C6 C11 C10 178.8(3) .
C7 C6 C11 Ir -179.4(3) .
C5 C6 C11 Ir 0.1(4) .
C22 Ir C11 C10 89.0(3) .
N1 Ir C11 C10 -177.4(3) .
N2 Ir C11 C10 8.7(3) .
N3 Ir C11 C10 -86.3(13) .
N4 Ir C11 C10 -90.8(3) .
C22 Ir C11 C6 -92.6(3) .
N1 Ir C11 C6 1.0(2) .
N2 Ir C11 C6 -172.9(2) .
N3 Ir C11 C6 92.2(12) .
N4 Ir C11 C6 87.7(2) .
C16 N2 C12 C13 -0.6(5) .
Ir N2 C12 C13 176.8(3) .
N2 C12 C13 C14 0.3(6) .
C12 C13 C14 C15 0.0(6) .
C13 C14 C15 C16 0.0(6) .
C12 N2 C16 C15 0.5(5) .
Ir N2 C16 C15 -177.1(3) .
C12 N2 C16 C17 178.4(3) .
Ir N2 C16 C17 0.8(3) .
C14 C15 C16 N2 -0.2(5) .
C14 C15 C16 C17 -177.8(4) .
N2 C16 C17 C18 176.7(3) .
C15 C16 C17 C18 -5.6(5) .
N2 C16 C17 C22 -4.4(4) .
C15 C16 C17 C22 173.3(3) .
C22 C17 C18 C19 -0.6(6) .
C16 C17 C18 C19 178.2(4) .
C17 C18 C19 C20 -1.0(7) .
C18 C19 C20 C21 1.2(7) .
C19 C20 C21 C22 0.2(6) .
C20 C21 C22 C17 -1.7(5) .
C20 C21 C22 Ir 174.8(3) .
C18 C17 C22 C21 1.9(5) .
C16 C17 C22 C21 -177.0(3) .
C18 C17 C22 Ir -175.1(3) .
C16 C17 C22 Ir 6.0(4) .
C11 Ir C22 C21 85.0(3) .
N1 Ir C22 C21 4.6(3) .
N2 Ir C22 C21 179.1(3) .
N3 Ir C22 C21 -95.4(3) .
N4 Ir C22 C21 -97.1(9) .
C11 Ir C22 C17 -98.4(2) .
N1 Ir C22 C17 -178.8(2) .
N2 Ir C22 C17 -4.3(2) .
N3 Ir C22 C17 81.2(2) .
N4 Ir C22 C17 79.5(9) .
Ir N3 C23 C24 -42.0(4) .
Ir N4 C24 C23 -42.5(4) .
N3 C23 C24 N4 57.7(4) .
